data_7101234
loop_
_publ_author_name
'Lee, Clare'
'Mellot-Draznieks, Caroline'
'Slater, Ben'
'Wu, G.'
'Harrison, William T. A.'
'Rao, C. N. R.'
'Cheetham, Anthony K.'

_publ_section_title
;
 Thermodynamic and kinetic factors in the hydrothermal synthesis of hybrid
 frameworks: zinc 4-cyclohexene-1,2-dicarboxylates
;
_journal_coden_ASTM CHCOFS
_journal_issue 25
_journal_name_full
;
 Chemical Communications (Cambridge, United Kingdom)
;
_journal_page_first 2687
_journal_page_last 2689
_journal_paper_doi 10.1039/b603512d
_journal_year 2006
_chemical_formula_moiety 'C8 H8 O4 Zn'
_chemical_formula_sum 'C8 H8 O4 Zn'
_chemical_formula_weight 233.52
_space_group_IT_number 2
_space_group_name_Hall '-P 1'
_space_group_name_H-M_alt 'P -1'
_symmetry_cell_setting triclinic
_symmetry_space_group_name_Hall '-P 1'
_symmetry_space_group_name_H-M 'P -1'
_atom_sites_solution_hydrogens geom
_atom_sites_solution_primary direct
_atom_sites_solution_secondary difmap
_audit_creation_method SHELXL-97
_cell_angle_alpha 98.071(1)
_cell_angle_beta 98.236(1)
_cell_angle_gamma 95.585(1)
_cell_formula_units_Z 2
_cell_length_a 4.8606(4)
_cell_length_b 6.7240(5)
_cell_length_c 13.1788(11)
_cell_measurement_temperature 293(2)
_cell_volume 419.01(6)
_computing_structure_refinement 'SHELXL-97 (Sheldrick, 1997)'
_computing_structure_solution 'SHELXS-97 (Sheldrick, 1990)'
_diffrn_ambient_temperature 293(2)
_diffrn_measured_fraction_theta_full 0.970
_diffrn_measured_fraction_theta_max 0.970
_diffrn_measurement_device_type 'Bruker SMART CCD'
_diffrn_measurement_method \w
_diffrn_radiation_monochromator graphite
_diffrn_radiation_source 'fine-focus sealed tube'
_diffrn_radiation_type MoK\a
_diffrn_radiation_wavelength 0.71073
_diffrn_reflns_av_R_equivalents 0.0196
_diffrn_reflns_av_sigmaI/netI 0.0293
_diffrn_reflns_limit_h_max 5
_diffrn_reflns_limit_h_min -5
_diffrn_reflns_limit_k_max 8
_diffrn_reflns_limit_k_min -8
_diffrn_reflns_limit_l_max 16
_diffrn_reflns_limit_l_min -14
_diffrn_reflns_number 3229
_diffrn_reflns_theta_full 25.99
_diffrn_reflns_theta_max 25.99
_diffrn_reflns_theta_min 3.08
_diffrn_standards_decay_% 0
_exptl_absorpt_coefficient_mu 2.905
_exptl_absorpt_correction_T_max 0.868
_exptl_absorpt_correction_T_min 0.594
_exptl_absorpt_correction_type multi-scan
_exptl_absorpt_process_details 'SADABS (Bruker, 2003)'
_exptl_crystal_colour colourless
_exptl_crystal_density_diffrn 1.851
_exptl_crystal_density_method 'not measured'
_exptl_crystal_description plate
_exptl_crystal_F_000 236
_exptl_crystal_size_max 0.20
_exptl_crystal_size_mid 0.20
_exptl_crystal_size_min 0.05
_refine_diff_density_max 1.042
_refine_diff_density_min -0.502
_refine_diff_density_rms 0.102
_refine_ls_extinction_method none
_refine_ls_goodness_of_fit_ref 1.075
_refine_ls_hydrogen_treatment constr
_refine_ls_matrix_type full
_refine_ls_number_parameters 118
_refine_ls_number_reflns 1595
_refine_ls_number_restraints 0
_refine_ls_restrained_S_all 1.075
_refine_ls_R_factor_all 0.0362
_refine_ls_R_factor_gt 0.0343
_refine_ls_shift/su_max 0.000
_refine_ls_shift/su_mean 0.000
_refine_ls_structure_factor_coef Fsqd
_refine_ls_weighting_details 'calc w=1/[\s^2^(Fo^2^)+(0.0528P)^2^+0.5936P] where P=(Fo^2^+2Fc^2^)/3'
_refine_ls_weighting_scheme calc
_refine_ls_wR_factor_gt 0.0916
_refine_ls_wR_factor_ref 0.0925
_reflns_number_gt 1497
_reflns_number_total 1595
_reflns_threshold_expression I>2\s(I)
_cod_data_source_file b603512d.txt
_cod_database_code 7101234

loop_
_symmetry_equiv_pos_as_xyz
'x, y, z'
'-x, -y, -z'

loop_
_atom_site_label
_atom_site_type_symbol
_atom_site_fract_x
_atom_site_fract_y
_atom_site_fract_z
_atom_site_U_iso_or_equiv
_atom_site_adp_type
_atom_site_occupancy
_atom_site_symmetry_multiplicity
_atom_site_calc_flag
_atom_site_refinement_flags
Zn1 Zn 0.75484(7) -0.29625(5) 0.07919(3) 0.02305(16) Uani 1 1 d .
O1 O 0.5918(5) -0.0797(4) 0.1565(2) 0.0331(6) Uani 1 1 d .
O2 O 0.1653(5) -0.2376(3) 0.11098(19) 0.0295(5) Uani 1 1 d .
O3 O 0.2953(5) 0.2797(4) 0.06599(19) 0.0362(6) Uani 1 1 d .
O4 O 0.6856(5) 0.4729(4) 0.1471(2) 0.0370(6) Uani 1 1 d .
C1 C 0.3332(6) -0.0905(5) 0.1594(3) 0.0233(6) Uani 1 1 d .
C2 C 0.4760(7) 0.3463(5) 0.1440(3) 0.0262(7) Uani 1 1 d .
C3 C 0.2364(7) 0.0771(5) 0.2294(3) 0.0268(7) Uani 1 1 d .
H3 H 0.0502 0.1018 0.1979 0.032 Uiso 1 1 calc R
C4 C 0.4347(7) 0.2746(5) 0.2453(3) 0.0290(7) Uani 1 1 d .
H4 H 0.6174 0.2510 0.2806 0.035 Uiso 1 1 calc R
C5 C 0.3287(10) 0.4417(6) 0.3123(3) 0.0461(10) Uani 1 1 d .
H5A H 0.4764 0.5538 0.3342 0.055 Uiso 1 1 calc R
H5B H 0.1732 0.4898 0.2719 0.055 Uiso 1 1 calc R
C6 C 0.2347(12) 0.3716(8) 0.4066(4) 0.0616(13) Uani 1 1 d .
H6 H 0.2063 0.4687 0.4605 0.074 Uiso 1 1 calc R
C7 C 0.1906(13) 0.1797(9) 0.4166(4) 0.0672(15) Uani 1 1 d .
H7 H 0.1413 0.1494 0.4788 0.081 Uiso 1 1 calc R
C8 C 0.2142(12) 0.0081(7) 0.3352(4) 0.0522(12) Uani 1 1 d .
H8A H 0.0513 -0.0917 0.3274 0.063 Uiso 1 1 calc R
H8B H 0.3785 -0.0559 0.3569 0.063 Uiso 1 1 calc R

loop_
_atom_site_aniso_label
_atom_site_aniso_U_11
_atom_site_aniso_U_22
_atom_site_aniso_U_33
_atom_site_aniso_U_23
_atom_site_aniso_U_13
_atom_site_aniso_U_12
Zn1 0.0192(2) 0.0208(2) 0.0288(2) 0.00490(15) 0.00445(15) -0.00186(14)
O1 0.0180(12) 0.0300(13) 0.0489(15) -0.0022(11) 0.0083(10) -0.0014(9)
O2 0.0196(11) 0.0213(11) 0.0454(14) -0.0015(10) 0.0072(10) -0.0012(9)
O3 0.0385(14) 0.0390(14) 0.0298(13) 0.0086(11) 0.0047(11) -0.0049(11)
O4 0.0307(13) 0.0323(13) 0.0490(16) 0.0183(11) 0.0032(11) -0.0046(11)
C1 0.0203(15) 0.0198(15) 0.0314(17) 0.0072(12) 0.0067(12) 0.0018(12)
C2 0.0282(17) 0.0190(15) 0.0332(18) 0.0071(13) 0.0075(14) 0.0034(13)
C3 0.0279(17) 0.0204(15) 0.0327(18) 0.0036(13) 0.0104(14) -0.0018(13)
C4 0.0345(18) 0.0214(16) 0.0294(17) 0.0034(13) 0.0038(14) -0.0028(14)
C5 0.058(3) 0.033(2) 0.048(2) 0.0002(17) 0.014(2) 0.0068(19)
C6 0.080(4) 0.056(3) 0.048(3) -0.007(2) 0.028(3) 0.004(3)
C7 0.098(4) 0.062(3) 0.045(3) 0.006(2) 0.033(3) -0.007(3)
C8 0.080(3) 0.033(2) 0.052(3) 0.0142(18) 0.035(2) 0.003(2)

loop_
_atom_type_symbol
_atom_type_description
_atom_type_scat_dispersion_real
_atom_type_scat_dispersion_imag
_atom_type_scat_source
C C 0.0033 0.0016 'International Tables Vol C Tables 4.2.6.8 and 6.1.1.4'
H H 0.0000 0.0000 'International Tables Vol C Tables 4.2.6.8 and 6.1.1.4'
O O 0.0106 0.0060 'International Tables Vol C Tables 4.2.6.8 and 6.1.1.4'
Zn Zn 0.2839 1.4301 'International Tables Vol C Tables 4.2.6.8 and 6.1.1.4'

loop_
_geom_angle_atom_site_label_1
_geom_angle_atom_site_label_2
_geom_angle_atom_site_label_3
_geom_angle
_geom_angle_site_symmetry_1
_geom_angle_site_symmetry_3
O3 Zn1 O4 129.25(12) 2_655 1_545
O3 Zn1 O1 111.25(11) 2_655 .
O4 Zn1 O1 104.84(12) 1_545 .
O3 Zn1 O2 99.10(11) 2_655 1_655
O4 Zn1 O2 102.02(10) 1_545 1_655
O1 Zn1 O2 108.44(9) . 1_655
C1 O1 Zn1 121.7(2) . .
C1 O2 Zn1 134.8(2) . 1_455
C2 O3 Zn1 136.9(2) . 2_655
C2 O4 Zn1 133.9(2) . 1_565
O2 C1 O1 122.0(3) . .
O2 C1 C3 121.3(3) . .
O1 C1 C3 116.7(3) . .
O3 C2 O4 125.9(3) . .
O3 C2 C4 117.6(3) . .
O4 C2 C4 116.4(3) . .
C1 C3 C4 112.1(3) . .
C1 C3 C8 108.8(3) . .
C4 C3 C8 109.9(3) . .
C1 C3 H3 108.6 . .
C4 C3 H3 108.6 . .
C8 C3 H3 108.6 . .
C5 C4 C2 108.2(3) . .
C5 C4 C3 111.2(3) . .
C2 C4 C3 112.7(3) . .
C5 C4 H4 108.2 . .
C2 C4 H4 108.2 . .
C3 C4 H4 108.2 . .
C6 C5 C4 111.8(4) . .
C6 C5 H5A 109.3 . .
C4 C5 H5A 109.3 . .
C6 C5 H5B 109.3 . .
C4 C5 H5B 109.3 . .
H5A C5 H5B 107.9 . .
C7 C6 C5 123.2(4) . .
C7 C6 H6 118.4 . .
C5 C6 H6 118.4 . .
C6 C7 C8 124.4(5) . .
C6 C7 H7 117.8 . .
C8 C7 H7 117.8 . .
C7 C8 C3 112.1(4) . .
C7 C8 H8A 109.2 . .
C3 C8 H8A 109.2 . .
C7 C8 H8B 109.2 . .
C3 C8 H8B 109.2 . .
H8A C8 H8B 107.9 . .

loop_
_geom_bond_atom_site_label_1
_geom_bond_atom_site_label_2
_geom_bond_distance
_geom_bond_site_symmetry_2
Zn1 O3 1.914(2) 2_655
Zn1 O4 1.924(2) 1_545
Zn1 O1 1.956(2) .
Zn1 O2 1.968(2) 1_655
O1 C1 1.259(4) .
O2 C1 1.252(4) .
O2 Zn1 1.968(2) 1_455
O3 C2 1.251(4) .
O3 Zn1 1.914(2) 2_655
O4 C2 1.254(4) .
O4 Zn1 1.924(2) 1_565
C1 C3 1.509(4) .
C2 C4 1.514(5) .
C3 C4 1.534(5) .
C3 C8 1.544(5) .
C3 H3 0.9800 .
C4 C5 1.507(5) .
C4 H4 0.9800 .
C5 C6 1.503(7) .
C5 H5A 0.9700 .
C5 H5B 0.9700 .
C6 C7 1.316(8) .
C6 H6 0.9300 .
C7 C8 1.487(7) .
C7 H7 0.9300 .
C8 H8A 0.9700 .
C8 H8B 0.9700 .

loop_
_geom_torsion_atom_site_label_1
_geom_torsion_atom_site_label_2
_geom_torsion_atom_site_label_3
_geom_torsion_atom_site_label_4
_geom_torsion
_geom_torsion_site_symmetry_1
O3 Zn1 O1 C1 80.0(3) 2_655
O4 Zn1 O1 C1 -63.7(3) 1_545
O2 Zn1 O1 C1 -172.1(2) 1_655
Zn1 O2 C1 O1 -169.9(2) 1_455
Zn1 O2 C1 C3 13.7(5) 1_455
Zn1 O1 C1 O2 -1.9(4) .
Zn1 O1 C1 C3 174.6(2) .
Zn1 O3 C2 O4 7.9(6) 2_655
Zn1 O3 C2 C4 -174.5(2) 2_655
Zn1 O4 C2 O3 34.3(5) 1_565
Zn1 O4 C2 C4 -143.3(3) 1_565
O2 C1 C3 C4 -156.9(3) .
O1 C1 C3 C4 26.5(4) .
O2 C1 C3 C8 81.2(4) .
O1 C1 C3 C8 -95.3(4) .
O3 C2 C4 C5 -103.1(4) .
O4 C2 C4 C5 74.7(4) .
O3 C2 C4 C3 20.3(4) .
O4 C2 C4 C3 -161.9(3) .
C1 C3 C4 C5 178.0(3) .
C8 C3 C4 C5 -60.8(4) .
C1 C3 C4 C2 56.3(4) .
C8 C3 C4 C2 177.5(3) .
C2 C4 C5 C6 170.2(4) .
C3 C4 C5 C6 45.9(5) .
C4 C5 C6 C7 -14.4(8) .
C5 C6 C7 C8 -3.0(11) .
C6 C7 C8 C3 -11.8(9) .
C1 C3 C8 C7 165.6(4) .
C4 C3 C8 C7 42.4(5) .
